data_7132426
loop_
_publ_author_name
'Chen, Longkun'
'Zhang, Mingshuai'
'Liu, Meichen'
'Liu, Zhuoyuan'
'Qiu, Yuetong'
'Zhang, Zhilai'
'Yu, Fuchao'
'Huang, Jiuzhong'

_publ_section_title
;
 Rh(III)-catalyzed selective mono- and dual-functionalization/cyclization
 of 1-aryl-5-aminopyrazoles with iodonium ylides.
;
_journal_issue 4
_journal_name_full 'Chemical communications (Cambridge, England)'
_journal_page_first 432
_journal_page_last 435
_journal_paper_doi 10.1039/d3cc05266d
_journal_volume 60
_journal_year 2024
_chemical_formula_moiety 'C24 H23 N3 O'
_chemical_formula_sum 'C24 H23 N3 O'
_chemical_formula_weight 369.45
_space_group_crystal_system monoclinic
_space_group_IT_number 14
_space_group_name_Hall '-P 2ybc'
_space_group_name_H-M_alt 'P 1 21/c 1'
_atom_sites_solution_hydrogens geom
_atom_sites_solution_primary dual
_audit_creation_date 2023-11-13
_audit_creation_method
;
Olex2 1.5
(compiled 2023.08.24 svn.re1ec1418 for OlexSys, GUI svn.r6817)
;
_audit_update_record
;
2023-11-13 deposited with the CCDC.	2023-12-05 downloaded from the CCDC.
;
_cell_angle_alpha 90
_cell_angle_beta 98.252(9)
_cell_angle_gamma 90
_cell_formula_units_Z 4
_cell_length_a 6.459(3)
_cell_length_b 26.872(12)
_cell_length_c 13.342(5)
_cell_measurement_reflns_used 1170
_cell_measurement_temperature 296.15
_cell_measurement_theta_max 20.02
_cell_measurement_theta_min 2.75
_cell_volume 2291.7(17)
_computing_cell_refinement 'SAINT v8.34A (Bruker, 2013)'
_computing_data_reduction 'SAINT v8.34A (Bruker, 2013)'
_computing_molecular_graphics 'Olex2 1.5 (Dolomanov et al., 2009)'
_computing_publication_material 'Olex2 1.5 (Dolomanov et al., 2009)'
_computing_structure_refinement 'SHELXL 2018/3 (Sheldrick, 2015)'
_computing_structure_solution 'SHELXT 2018/2 (Sheldrick, 2018)'
_diffrn_ambient_temperature 296.15
_diffrn_measured_fraction_theta_full 0.996
_diffrn_measured_fraction_theta_max 0.996
_diffrn_measurement_device_type 'Bruker APEX-II CCD'
_diffrn_measurement_method '\f and \w scans'
_diffrn_radiation_type MoK\a
_diffrn_radiation_wavelength 0.71073
_diffrn_reflns_av_R_equivalents 0.0922
_diffrn_reflns_av_unetI/netI 0.1146
_diffrn_reflns_Laue_measured_fraction_full 0.996
_diffrn_reflns_Laue_measured_fraction_max 0.996
_diffrn_reflns_limit_h_max 7
_diffrn_reflns_limit_h_min -7
_diffrn_reflns_limit_k_max 31
_diffrn_reflns_limit_k_min -31
_diffrn_reflns_limit_l_max 14
_diffrn_reflns_limit_l_min -15
_diffrn_reflns_number 11541
_diffrn_reflns_point_group_measured_fraction_full 0.996
_diffrn_reflns_point_group_measured_fraction_max 0.996
_diffrn_reflns_theta_full 24.997
_diffrn_reflns_theta_max 24.997
_diffrn_reflns_theta_min 3.178
_diffrn_source_current 30.0
_diffrn_source_power 1.5
_diffrn_source_voltage 50.0
_diffrn_standards_number 0
_exptl_absorpt_coefficient_mu 0.067
_exptl_absorpt_correction_T_max 0.7456
_exptl_absorpt_correction_T_min 0.5057
_exptl_absorpt_correction_type multi-scan
_exptl_absorpt_process_details
;
SADABS-2014/5 (Bruker,2014/5) was used for absorption correction.
wR2(int) was 0.1340 before and 0.0484 after correction.
The Ratio of minimum to maximum transmission is 0.6782.
The \l/2 correction factor is 0.00150.
;
_exptl_crystal_colour colourless
_exptl_crystal_colour_primary colourless
_exptl_crystal_density_diffrn 1.071
_exptl_crystal_description block
_exptl_crystal_F_000 784
_exptl_crystal_size_max 0.2
_exptl_crystal_size_mid 0.15
_exptl_crystal_size_min 0.1
_refine_diff_density_max 0.246
_refine_diff_density_min -0.215
_refine_diff_density_rms 0.049
_refine_ls_extinction_method none
_refine_ls_goodness_of_fit_ref 0.917
_refine_ls_hydrogen_treatment constr
_refine_ls_matrix_type full
_refine_ls_number_parameters 256
_refine_ls_number_reflns 4024
_refine_ls_number_restraints 0
_refine_ls_restrained_S_all 0.917
_refine_ls_R_factor_all 0.1607
_refine_ls_R_factor_gt 0.0755
_refine_ls_shift/su_max 0.000
_refine_ls_shift/su_mean 0.000
_refine_ls_structure_factor_coef Fsqd
_refine_ls_weighting_details 'w=1/[\s^2^(Fo^2^)+(0.1208P)^2^] where P=(Fo^2^+2Fc^2^)/3'
_refine_ls_weighting_scheme calc
_refine_ls_wR_factor_gt 0.1935
_refine_ls_wR_factor_ref 0.2423
_reflns_Friedel_coverage 0.000
_reflns_number_gt 1674
_reflns_number_total 4024
_reflns_threshold_expression 'I > 2\s(I)'
_cod_data_source_file d3cc05266d1.cif
_cod_data_source_block 221209yfc81_1_0m
_cod_depositor_comments 'Adding full bibliography for 7132426--7132427.cif.'
_cod_database_code 7132426
_shelx_shelxl_version_number 2018/3
_shelx_space_group_comment
;
The symmetry employed for this shelxl refinement is uniquely defined
by the following loop, which should always be used as a source of
symmetry information in preference to the above space-group names.
They are only intended as comments.
;
_shelx_estimated_absorpt_t_max 0.993
_shelx_estimated_absorpt_t_min 0.987
_olex2_refinement_description
;
1. Fixed Uiso
 At 1.2 times of:
  All C(H) groups, All C(H,H) groups, All N(H) groups
 At 1.5 times of:
  All C(H,H,H) groups
2.a Secondary CH2 refined with riding coordinates:
 C2(H2A,H2B), C4(H4A,H4B)
2.b Aromatic/amide H refined with riding coordinates:
 N1(H1), C8(H8), C9(H9), C10(H10), C11(H11), C17(H17), C18(H18), C19(H19),
 C20(H20), C21(H21)
2.c Idealised Me refined as rotating group:
 C22(H22A,H22B,H22C), C23(H23A,H23B,H23C), C24(H24A,H24B,H24C)
;
_smtbx_masks_void_probe_radius 1.2
_smtbx_masks_void_truncation_radius 1.2
_olex2_submission_special_instructions 'No special instructions were received'

loop_
_space_group_symop_operation_xyz
'x, y, z'
'-x, y+1/2, -z+1/2'
'-x, -y, -z'
'x, -y-1/2, z-1/2'

loop_
_atom_site_label
_atom_site_type_symbol
_atom_site_fract_x
_atom_site_fract_y
_atom_site_fract_z
_atom_site_U_iso_or_equiv
_atom_site_adp_type
_atom_site_occupancy
_atom_site_site_symmetry_order
_atom_site_calc_flag
_atom_site_refinement_flags_posn
_atom_site_refinement_flags_adp
_atom_site_refinement_flags_occupancy
_atom_site_disorder_assembly
_atom_site_disorder_group
O1 O 0.5363(5) 0.21747(11) 0.21752(17) 0.0767(9) Uani 1 1 d . . . . .
N1 N 0.4920(5) 0.31379(13) 0.5083(2) 0.0604(10) Uani 1 1 d . . . . .
H1 H 0.521271 0.312122 0.573190 0.073 Uiso 1 1 calc R U . . .
N2 N 0.5356(5) 0.37563(13) 0.3834(2) 0.0597(9) Uani 1 1 d . . . . .
N3 N 0.4757(6) 0.42357(14) 0.3586(2) 0.0681(10) Uani 1 1 d . . . . .
C1 C 0.4857(6) 0.26970(15) 0.4556(3) 0.0528(10) Uani 1 1 d . . . . .
C2 C 0.3851(7) 0.22809(15) 0.5038(3) 0.0651(12) Uani 1 1 d . . . . .
H2A H 0.235026 0.233353 0.493360 0.078 Uiso 1 1 calc R U . . .
H2B H 0.432044 0.228980 0.576133 0.078 Uiso 1 1 calc R U . . .
C3 C 0.4296(7) 0.17695(15) 0.4646(3) 0.0605(11) Uani 1 1 d . . . . .
C4 C 0.3864(7) 0.18051(15) 0.3487(3) 0.0655(12) Uani 1 1 d . . . . .
H4A H 0.423710 0.149108 0.320246 0.079 Uiso 1 1 calc R U . . .
H4B H 0.237542 0.185513 0.328330 0.079 Uiso 1 1 calc R U . . .
C5 C 0.5022(6) 0.22135(16) 0.3053(3) 0.0569(11) Uani 1 1 d . . . . .
C6 C 0.5600(6) 0.26569(14) 0.3651(3) 0.0547(10) Uani 1 1 d . . . . .
C7 C 0.7096(6) 0.30163(18) 0.3301(3) 0.0563(11) Uani 1 1 d . . . . .
C8 C 0.8813(7) 0.2830(2) 0.2884(3) 0.0758(13) Uani 1 1 d . . . . .
H8 H 0.897115 0.248752 0.283605 0.091 Uiso 1 1 calc R U . . .
C9 C 1.0262(8) 0.3133(3) 0.2545(3) 0.0892(17) Uani 1 1 d . . . . .
H9 H 1.139059 0.299537 0.228165 0.107 Uiso 1 1 calc R U . . .
C10 C 1.0059(8) 0.3636(3) 0.2591(3) 0.0920(17) Uani 1 1 d . . . . .
H10 H 1.101530 0.384069 0.233343 0.110 Uiso 1 1 calc R U . . .
C11 C 0.8433(7) 0.3843(2) 0.3020(3) 0.0784(14) Uani 1 1 d . . . . .
H11 H 0.830950 0.418617 0.307383 0.094 Uiso 1 1 calc R U . . .
C12 C 0.6984(6) 0.35266(19) 0.3371(3) 0.0598(11) Uani 1 1 d . . . . .
C13 C 0.4557(7) 0.36021(17) 0.4666(3) 0.0563(11) Uani 1 1 d . . . . .
C14 C 0.3356(7) 0.39808(17) 0.4964(3) 0.0625(12) Uani 1 1 d . . . . .
C15 C 0.3541(7) 0.43648(17) 0.4260(3) 0.0672(12) Uani 1 1 d . . . . .
C16 C 0.2077(7) 0.39707(17) 0.5795(3) 0.0642(12) Uani 1 1 d . . . . .
C17 C 0.2313(8) 0.43269(18) 0.6555(3) 0.0875(15) Uani 1 1 d . . . . .
H17 H 0.331298 0.457547 0.654940 0.105 Uiso 1 1 calc R U . . .
C18 C 0.1095(12) 0.4317(2) 0.7311(4) 0.114(2) Uani 1 1 d . . . . .
H18 H 0.129048 0.455513 0.782236 0.137 Uiso 1 1 calc R U . . .
C19 C -0.0399(11) 0.3963(3) 0.7323(5) 0.113(2) Uani 1 1 d . . . . .
H19 H -0.123583 0.396471 0.783531 0.136 Uiso 1 1 calc R U . . .
C20 C -0.0686(8) 0.3606(3) 0.6595(5) 0.1025(19) Uani 1 1 d . . . . .
H20 H -0.170732 0.336300 0.660903 0.123 Uiso 1 1 calc R U . . .
C21 C 0.0576(7) 0.36073(19) 0.5822(3) 0.0779(14) Uani 1 1 d . . . . .
H21 H 0.040050 0.336208 0.532568 0.093 Uiso 1 1 calc R U . . .
C22 C 0.2845(9) 0.13809(17) 0.5029(3) 0.0944(17) Uani 1 1 d . . . . .
H22A H 0.141720 0.145724 0.476686 0.142 Uiso 1 1 calc R U . . .
H22B H 0.302229 0.138697 0.575546 0.142 Uiso 1 1 calc R U . . .
H22C H 0.318850 0.105610 0.480252 0.142 Uiso 1 1 calc R U . . .
C23 C 0.6568(8) 0.1626(2) 0.4995(4) 0.0948(16) Uani 1 1 d . . . . .
H23A H 0.683721 0.130359 0.473164 0.142 Uiso 1 1 calc R U . . .
H23B H 0.682386 0.161691 0.572187 0.142 Uiso 1 1 calc R U . . .
H23C H 0.747483 0.186679 0.475215 0.142 Uiso 1 1 calc R U . . .
C24 C 0.2475(9) 0.48595(18) 0.4188(4) 0.0902(15) Uani 1 1 d . . . . .
H24A H 0.279549 0.503299 0.360065 0.135 Uiso 1 1 calc R U . . .
H24B H 0.295509 0.505111 0.478372 0.135 Uiso 1 1 calc R U . . .
H24C H 0.099013 0.481219 0.413454 0.135 Uiso 1 1 calc R U . . .

loop_
_atom_site_aniso_label
_atom_site_aniso_U_11
_atom_site_aniso_U_22
_atom_site_aniso_U_33
_atom_site_aniso_U_23
_atom_site_aniso_U_13
_atom_site_aniso_U_12
O1 0.094(2) 0.111(2) 0.0271(14) -0.0113(14) 0.0146(14) 0.0052(18)
N1 0.075(3) 0.086(3) 0.0209(15) -0.0021(17) 0.0071(15) -0.0012(19)
N2 0.064(2) 0.081(3) 0.0352(17) 0.0018(17) 0.0097(17) -0.0065(19)
N3 0.071(3) 0.082(3) 0.054(2) 0.0014(19) 0.017(2) -0.015(2)
C1 0.046(2) 0.078(3) 0.0310(19) 0.002(2) -0.0056(17) 0.003(2)
C2 0.072(3) 0.089(3) 0.035(2) 0.000(2) 0.013(2) -0.005(2)
C3 0.062(3) 0.078(3) 0.042(2) -0.002(2) 0.007(2) -0.002(2)
C4 0.065(3) 0.092(3) 0.038(2) -0.011(2) 0.002(2) 0.002(2)
C5 0.046(3) 0.092(3) 0.032(2) -0.004(2) 0.0006(18) 0.011(2)
C6 0.049(3) 0.086(3) 0.0288(19) -0.0004(19) 0.0037(18) 0.003(2)
C7 0.043(3) 0.098(3) 0.0281(19) 0.001(2) 0.0044(17) 0.001(2)
C8 0.054(3) 0.130(4) 0.044(2) 0.011(2) 0.009(2) 0.012(3)
C9 0.046(3) 0.167(6) 0.057(3) 0.002(3) 0.014(2) 0.002(4)
C10 0.063(4) 0.167(6) 0.049(3) 0.004(3) 0.017(3) -0.033(4)
C11 0.061(3) 0.129(4) 0.047(2) 0.001(2) 0.014(2) -0.027(3)
C12 0.043(3) 0.106(4) 0.030(2) -0.004(2) 0.0062(18) -0.009(2)
C13 0.059(3) 0.079(3) 0.030(2) -0.001(2) 0.0068(19) -0.011(2)
C14 0.063(3) 0.084(3) 0.041(2) -0.003(2) 0.007(2) -0.012(2)
C15 0.070(3) 0.079(3) 0.053(3) -0.002(2) 0.011(2) -0.018(3)
C16 0.056(3) 0.091(3) 0.046(2) -0.001(2) 0.010(2) 0.000(2)
C17 0.104(4) 0.100(4) 0.063(3) -0.011(3) 0.029(3) 0.003(3)
C18 0.146(6) 0.128(5) 0.078(4) 0.000(3) 0.047(4) 0.032(5)
C19 0.087(5) 0.177(7) 0.082(4) 0.045(5) 0.036(4) 0.039(5)
C20 0.054(3) 0.171(6) 0.079(4) 0.041(4) -0.002(3) -0.006(4)
C21 0.065(3) 0.118(4) 0.048(2) 0.012(2) 0.000(2) -0.014(3)
C22 0.126(5) 0.089(3) 0.073(3) -0.003(3) 0.034(3) -0.013(3)
C23 0.081(4) 0.126(4) 0.072(3) 0.012(3) -0.006(3) 0.024(3)
C24 0.105(4) 0.088(4) 0.079(3) 0.009(3) 0.021(3) -0.004(3)

loop_
_atom_type_symbol
_atom_type_description
_atom_type_scat_dispersion_real
_atom_type_scat_dispersion_imag
_atom_type_scat_source
C C 0.0033 0.0016 'International Tables Vol C Tables 4.2.6.8 and 6.1.1.4'
H H 0.0000 0.0000 'International Tables Vol C Tables 4.2.6.8 and 6.1.1.4'
N N 0.0061 0.0033 'International Tables Vol C Tables 4.2.6.8 and 6.1.1.4'
O O 0.0106 0.0060 'International Tables Vol C Tables 4.2.6.8 and 6.1.1.4'

loop_
_geom_angle_atom_site_label_1
_geom_angle_atom_site_label_2
_geom_angle_atom_site_label_3
_geom_angle
_geom_angle_site_symmetry_1
_geom_angle_site_symmetry_3
_geom_angle_publ_flag
C1 N1 H1 117.1 . . ?
C13 N1 H1 117.1 . . ?
C13 N1 C1 125.8(3) . . ?
N3 N2 C12 120.0(3) . . ?
C13 N2 N3 110.9(3) . . ?
C13 N2 C12 127.6(4) . . ?
C15 N3 N2 104.9(3) . . ?
N1 C1 C2 114.2(3) . . ?
C6 C1 N1 122.1(4) . . ?
C6 C1 C2 123.6(4) . . ?
C1 C2 H2A 108.6 . . ?
C1 C2 H2B 108.6 . . ?
C1 C2 C3 114.8(3) . . ?
H2A C2 H2B 107.6 . . ?
C3 C2 H2A 108.6 . . ?
C3 C2 H2B 108.6 . . ?
C2 C3 C4 106.0(3) . . ?
C2 C3 C22 110.3(4) . . ?
C2 C3 C23 110.3(4) . . ?
C4 C3 C22 110.2(3) . . ?
C23 C3 C4 110.6(4) . . ?
C23 C3 C22 109.4(4) . . ?
C3 C4 H4A 108.7 . . ?
C3 C4 H4B 108.7 . . ?
H4A C4 H4B 107.6 . . ?
C5 C4 C3 114.1(3) . . ?
C5 C4 H4A 108.7 . . ?
C5 C4 H4B 108.7 . . ?
O1 C5 C4 118.5(4) . . ?
O1 C5 C6 121.8(4) . . ?
C6 C5 C4 119.6(3) . . ?
C1 C6 C5 117.1(4) . . ?
C1 C6 C7 123.6(4) . . ?
C5 C6 C7 119.1(3) . . ?
C8 C7 C6 118.7(4) . . ?
C12 C7 C6 125.6(4) . . ?
C12 C7 C8 115.7(4) . . ?
C7 C8 H8 118.7 . . ?
C9 C8 C7 122.5(5) . . ?
C9 C8 H8 118.7 . . ?
C8 C9 H9 119.9 . . ?
C10 C9 C8 120.1(5) . . ?
C10 C9 H9 119.9 . . ?
C9 C10 H10 119.9 . . ?
C9 C10 C11 120.2(5) . . ?
C11 C10 H10 119.9 . . ?
C10 C11 H11 120.7 . . ?
C10 C11 C12 118.7(5) . . ?
C12 C11 H11 120.7 . . ?
C7 C12 N2 120.5(4) . . ?
C7 C12 C11 122.6(4) . . ?
C11 C12 N2 116.8(4) . . ?
N2 C13 N1 123.2(4) . . ?
N2 C13 C14 108.0(4) . . ?
C14 C13 N1 128.8(3) . . ?
C13 C14 C15 104.1(4) . . ?
C13 C14 C16 127.2(4) . . ?
C15 C14 C16 128.6(4) . . ?
N3 C15 C14 112.1(4) . . ?
N3 C15 C24 120.2(4) . . ?
C14 C15 C24 127.7(4) . . ?
C17 C16 C14 121.5(4) . . ?
C21 C16 C14 120.3(4) . . ?
C21 C16 C17 118.2(4) . . ?
C16 C17 H17 119.6 . . ?
C18 C17 C16 120.8(5) . . ?
C18 C17 H17 119.6 . . ?
C17 C18 H18 119.7 . . ?
C19 C18 C17 120.5(6) . . ?
C19 C18 H18 119.7 . . ?
C18 C19 H19 119.6 . . ?
C18 C19 C20 120.7(6) . . ?
C20 C19 H19 119.6 . . ?
C19 C20 H20 120.4 . . ?
C19 C20 C21 119.3(6) . . ?
C21 C20 H20 120.4 . . ?
C16 C21 C20 120.4(5) . . ?
C16 C21 H21 119.8 . . ?
C20 C21 H21 119.8 . . ?
C3 C22 H22A 109.5 . . ?
C3 C22 H22B 109.5 . . ?
C3 C22 H22C 109.5 . . ?
H22A C22 H22B 109.5 . . ?
H22A C22 H22C 109.5 . . ?
H22B C22 H22C 109.5 . . ?
C3 C23 H23A 109.5 . . ?
C3 C23 H23B 109.5 . . ?
C3 C23 H23C 109.5 . . ?
H23A C23 H23B 109.5 . . ?
H23A C23 H23C 109.5 . . ?
H23B C23 H23C 109.5 . . ?
C15 C24 H24A 109.5 . . ?
C15 C24 H24B 109.5 . . ?
C15 C24 H24C 109.5 . . ?
H24A C24 H24B 109.5 . . ?
H24A C24 H24C 109.5 . . ?
H24B C24 H24C 109.5 . . ?

loop_
_geom_bond_atom_site_label_1
_geom_bond_atom_site_label_2
_geom_bond_distance
_geom_bond_site_symmetry_2
_geom_bond_publ_flag
O1 C5 1.226(4) . ?
N1 H1 0.8600 . ?
N1 C1 1.375(4) . ?
N1 C13 1.373(5) . ?
N2 N3 1.372(4) . ?
N2 C12 1.433(5) . ?
N2 C13 1.354(4) . ?
N3 C15 1.322(5) . ?
C1 C2 1.485(5) . ?
C1 C6 1.366(5) . ?
C2 H2A 0.9700 . ?
C2 H2B 0.9700 . ?
C2 C3 1.512(5) . ?
C3 C4 1.534(5) . ?
C3 C22 1.538(6) . ?
C3 C23 1.525(6) . ?
C4 H4A 0.9700 . ?
C4 H4B 0.9700 . ?
C4 C5 1.491(5) . ?
C5 C6 1.453(5) . ?
C6 C7 1.488(5) . ?
C7 C8 1.403(6) . ?
C7 C12 1.377(5) . ?
C8 H8 0.9300 . ?
C8 C9 1.365(6) . ?
C9 H9 0.9300 . ?
C9 C10 1.358(7) . ?
C10 H10 0.9300 . ?
C10 C11 1.383(7) . ?
C11 H11 0.9300 . ?
C11 C12 1.394(6) . ?
C13 C14 1.372(5) . ?
C14 C15 1.411(5) . ?
C14 C16 1.476(5) . ?
C15 C24 1.494(6) . ?
C16 C17 1.386(5) . ?
C16 C21 1.380(6) . ?
C17 H17 0.9300 . ?
C17 C18 1.366(7) . ?
C18 H18 0.9300 . ?
C18 C19 1.357(8) . ?
C19 H19 0.9300 . ?
C19 C20 1.359(8) . ?
C20 H20 0.9300 . ?
C20 C21 1.403(7) . ?
C21 H21 0.9300 . ?
C22 H22A 0.9600 . ?
C22 H22B 0.9600 . ?
C22 H22C 0.9600 . ?
C23 H23A 0.9600 . ?
C23 H23B 0.9600 . ?
C23 H23C 0.9600 . ?
C24 H24A 0.9600 . ?
C24 H24B 0.9600 . ?
C24 H24C 0.9600 . ?

loop_
_geom_torsion_atom_site_label_1
_geom_torsion_atom_site_label_2
_geom_torsion_atom_site_label_3
_geom_torsion_atom_site_label_4
_geom_torsion
_geom_torsion_site_symmetry_1
_geom_torsion_site_symmetry_2
_geom_torsion_site_symmetry_3
_geom_torsion_site_symmetry_4
_geom_torsion_publ_flag
O1 C5 C6 C1 169.7(4) . . . . ?
O1 C5 C6 C7 -15.6(6) . . . . ?
N1 C1 C2 C3 -163.6(3) . . . . ?
N1 C1 C6 C5 -166.0(3) . . . . ?
N1 C1 C6 C7 19.5(6) . . . . ?
N1 C13 C14 C15 -179.6(4) . . . . ?
N1 C13 C14 C16 -2.8(7) . . . . ?
N2 N3 C15 C14 1.1(5) . . . . ?
N2 N3 C15 C24 -176.2(4) . . . . ?
N2 C13 C14 C15 -0.8(4) . . . . ?
N2 C13 C14 C16 176.0(4) . . . . ?
N3 N2 C12 C7 -155.8(3) . . . . ?
N3 N2 C12 C11 25.2(5) . . . . ?
N3 N2 C13 N1 -179.6(3) . . . . ?
N3 N2 C13 C14 1.6(4) . . . . ?
C1 N1 C13 N2 -44.0(6) . . . . ?
C1 N1 C13 C14 134.6(4) . . . . ?
C1 C2 C3 C4 -49.2(5) . . . . ?
C1 C2 C3 C22 -168.5(3) . . . . ?
C1 C2 C3 C23 70.5(4) . . . . ?
C1 C6 C7 C8 134.5(4) . . . . ?
C1 C6 C7 C12 -43.8(6) . . . . ?
C2 C1 C6 C5 11.7(6) . . . . ?
C2 C1 C6 C7 -162.7(4) . . . . ?
C2 C3 C4 C5 53.9(5) . . . . ?
C3 C4 C5 O1 155.5(4) . . . . ?
C3 C4 C5 C6 -28.2(5) . . . . ?
C4 C5 C6 C1 -6.4(5) . . . . ?
C4 C5 C6 C7 168.3(3) . . . . ?
C5 C6 C7 C8 -39.9(5) . . . . ?
C5 C6 C7 C12 141.9(4) . . . . ?
C6 C1 C2 C3 18.5(6) . . . . ?
C6 C7 C8 C9 -179.9(4) . . . . ?
C6 C7 C12 N2 1.6(6) . . . . ?
C6 C7 C12 C11 -179.5(3) . . . . ?
C7 C8 C9 C10 -0.9(7) . . . . ?
C8 C7 C12 N2 -176.7(3) . . . . ?
C8 C7 C12 C11 2.2(5) . . . . ?
C8 C9 C10 C11 2.7(7) . . . . ?
C9 C10 C11 C12 -2.0(7) . . . . ?
C10 C11 C12 N2 178.5(4) . . . . ?
C10 C11 C12 C7 -0.5(6) . . . . ?
C12 N2 N3 C15 -169.0(3) . . . . ?
C12 N2 C13 N1 -13.5(6) . . . . ?
C12 N2 C13 C14 167.7(4) . . . . ?
C12 C7 C8 C9 -1.5(6) . . . . ?
C13 N1 C1 C2 -139.2(4) . . . . ?
C13 N1 C1 C6 38.7(6) . . . . ?
C13 N2 N3 C15 -1.7(4) . . . . ?
C13 N2 C12 C7 39.2(5) . . . . ?
C13 N2 C12 C11 -139.8(4) . . . . ?
C13 C14 C15 N3 -0.2(5) . . . . ?
C13 C14 C15 C24 176.8(4) . . . . ?
C13 C14 C16 C17 126.1(5) . . . . ?
C13 C14 C16 C21 -55.1(6) . . . . ?
C14 C16 C17 C18 179.0(5) . . . . ?
C14 C16 C21 C20 -178.0(4) . . . . ?
C15 C14 C16 C17 -57.8(6) . . . . ?
C15 C14 C16 C21 120.9(5) . . . . ?
C16 C14 C15 N3 -177.0(4) . . . . ?
C16 C14 C15 C24 0.1(7) . . . . ?
C16 C17 C18 C19 -1.2(9) . . . . ?
C17 C16 C21 C20 0.8(7) . . . . ?
C17 C18 C19 C20 1.3(9) . . . . ?
C18 C19 C20 C21 -0.3(9) . . . . ?
C19 C20 C21 C16 -0.7(8) . . . . ?
C21 C16 C17 C18 0.2(7) . . . . ?
C22 C3 C4 C5 173.3(4) . . . . ?
C23 C3 C4 C5 -65.6(5) . . . . ?

loop_
_smtbx_masks_void_nr
_smtbx_masks_void_average_x
_smtbx_masks_void_average_y
_smtbx_masks_void_average_z
_smtbx_masks_void_volume
_smtbx_masks_void_count_electrons
_smtbx_masks_void_content
1 0.062 0.000 0.500 208.0 80.7 ?
2 -0.084 0.245 0.072 10.4 0.0 ?
3 -0.084 0.255 0.572 10.4 0.0 ?
4 -0.232 0.500 0.000 208.0 79.8 ?
5 0.084 0.745 0.428 10.4 0.0 ?
6 0.084 0.755 0.928 10.4 0.0 ?
